data_7006085
loop_
_publ_author_name
'Aldous, David W.'
'Stephens, Nicholas F.'
'Lightfoot, Philip'

_publ_section_title
;
 The role of temperature in the solvothermal synthesis of hybrid
 vanadium oxyfluorides
;
_journal_issue 37
_journal_name_full 'Dalton Transactions'
_journal_page_first 4207
_journal_paper_doi 10.1039/b708889b
_journal_year 2007
_chemical_formula_moiety '3(C4 H12 N2), F8 O2 V2, 2(F4 H2 O2 V)'
_chemical_formula_sum 'C12 H40 F16 N6 O6 V4'
_chemical_formula_weight 872.26
_chemical_name_systematic
;
?
;
_space_group_IT_number 2
_symmetry_cell_setting triclinic
_symmetry_space_group_name_Hall '-P 1'
_symmetry_space_group_name_H-M 'P -1'
_atom_sites_solution_hydrogens geom
_atom_sites_solution_primary direct
_atom_sites_solution_secondary difmap
_audit_creation_method SHELXL-97
_cell_angle_alpha 77.569(10)
_cell_angle_beta 84.464(13)
_cell_angle_gamma 75.446(11)
_cell_formula_units_Z 1
_cell_length_a 6.891(2)
_cell_length_b 8.406(2)
_cell_length_c 12.706(4)
_cell_measurement_temperature 93(2)
_cell_volume 695.0(3)
_computing_cell_refinement 'CrystalClear (Rigaku Corp., 2004)'
_computing_data_collection 'CrystalClear (Rigaku Corp., 2004)'
_computing_data_reduction 'CrystalClear (Rigaku Corp., 2004)'
_computing_molecular_graphics 'Bruker SHELXTL'
_computing_publication_material 'Bruker SHELXTL'
_computing_structure_refinement 'SHELXL-97 (Sheldrick, 1997)'
_computing_structure_solution 'SHELXL-90 (Sheldrick, 1990)'
_diffrn_ambient_temperature 93(2)
_diffrn_measured_fraction_theta_full 0.903
_diffrn_measured_fraction_theta_max 0.903
_diffrn_measurement_device_type 'CCD Area Detector'
_diffrn_measurement_method dtprofit.ref
_diffrn_radiation_monochromator 'Confocal Optics'
_diffrn_radiation_source 'Rotating Anode'
_diffrn_radiation_type MoK\a
_diffrn_radiation_wavelength 0.71073
_diffrn_reflns_av_R_equivalents 0.0255
_diffrn_reflns_av_sigmaI/netI 0.0249
_diffrn_reflns_limit_h_max 4
_diffrn_reflns_limit_h_min -7
_diffrn_reflns_limit_k_max 10
_diffrn_reflns_limit_k_min -9
_diffrn_reflns_limit_l_max 16
_diffrn_reflns_limit_l_min -16
_diffrn_reflns_number 3892
_diffrn_reflns_theta_full 26.83
_diffrn_reflns_theta_max 26.83
_diffrn_reflns_theta_min 1.62
_exptl_absorpt_coefficient_mu 1.453
_exptl_absorpt_correction_T_max 0.9600
_exptl_absorpt_correction_T_min 0.8605
_exptl_absorpt_correction_type multi-scan
_exptl_crystal_colour blue
_exptl_crystal_density_diffrn 2.084
_exptl_crystal_density_method 'not measured'
_exptl_crystal_description Prism
_exptl_crystal_F_000 438
_exptl_crystal_size_max 0.100
_exptl_crystal_size_mid 0.100
_exptl_crystal_size_min 0.030
_refine_diff_density_max 0.508
_refine_diff_density_min -0.515
_refine_diff_density_rms 0.100
_refine_ls_extinction_method none
_refine_ls_goodness_of_fit_ref 1.034
_refine_ls_hydrogen_treatment mixed
_refine_ls_matrix_type full
_refine_ls_number_parameters 207
_refine_ls_number_reflns 2394
_refine_ls_number_restraints 2
_refine_ls_restrained_S_all 1.034
_refine_ls_R_factor_all 0.0500
_refine_ls_R_factor_gt 0.0405
_refine_ls_shift/su_max 0.001
_refine_ls_shift/su_mean 0.000
_refine_ls_structure_factor_coef Fsqd
_refine_ls_weighting_details 'calc w=1/[\s^2^(Fo^2^)+(0.0568P)^2^+1.7167P] where P=(Fo^2^+2Fc^2^)/3'
_refine_ls_weighting_scheme calc
_refine_ls_wR_factor_gt 0.0998
_refine_ls_wR_factor_ref 0.1061
_reflns_number_gt 2049
_reflns_number_total 2394
_reflns_threshold_expression >2sigma(I)
_cod_data_source_file b708889b.txt
_cod_data_source_block I
_cod_depositor_comments
;
The following automatic conversions were performed:
'_exptl_absorpt_correction_type' value 'Multi-scan' changed to
'multi-scan' according to
'/home/saulius/struct/CIF-dictionaries/cif_core.dic' dictionary named
'cif_core.dic' version 2.4.1 from 2010-06-29.

Automatic conversion script
Id: cif_fix_enum 1527 2010-12-29 10:47:43Z saulius 
;
_cod_original_sg_symbol_H-M P-1
_cod_database_code 7006085

loop_
_symmetry_equiv_pos_as_xyz
'x, y, z'
'-x, -y, -z'

loop_
_atom_site_label
_atom_site_type_symbol
_atom_site_fract_x
_atom_site_fract_y
_atom_site_fract_z
_atom_site_U_iso_or_equiv
_atom_site_adp_type
_atom_site_occupancy
_atom_site_symmetry_multiplicity
_atom_site_calc_flag
_atom_site_refinement_flags
_atom_site_disorder_assembly
_atom_site_disorder_group
V1 V 0.28604(9) 0.38973(7) 0.88277(5) 0.01283(18) Uani 1 1 d . . .
V2 V -0.04172(9) 1.12951(7) 0.59015(5) 0.01494(18) Uani 1 1 d . . .
F1 F 0.3724(3) 0.1611(3) 0.89831(18) 0.0206(5) Uani 1 1 d . . .
F2 F 0.2065(3) 0.6143(3) 0.82400(16) 0.0184(5) Uani 1 1 d . . .
F3 F 0.5400(3) 0.4102(3) 0.87804(18) 0.0198(5) Uani 1 1 d . . .
F4 F 0.0466(3) 0.3696(3) 0.84011(16) 0.0188(5) Uani 1 1 d . . .
F5 F 0.0316(3) 0.9240(2) 0.69592(15) 0.0127(4) Uani 1 1 d . . .
F6 F -0.1238(3) 1.2973(2) 0.46754(16) 0.0154(4) Uani 1 1 d . . .
F7 F 0.1752(3) 1.0169(2) 0.48935(15) 0.0124(4) Uani 1 1 d . . .
F8 F -0.2789(3) 1.1849(3) 0.66317(18) 0.0211(5) Uani 1 1 d . . .
O1 O 0.2222(4) 0.3970(3) 1.0046(2) 0.0220(6) Uani 1 1 d . . .
O2 O 0.3668(4) 0.3792(3) 0.7062(2) 0.0157(5) Uani 1 1 d D . .
O3 O 0.1113(3) 1.2224(3) 0.63622(18) 0.0112(5) Uani 1 1 d . . .
N1 N 0.0571(4) 1.0009(4) 0.8882(2) 0.0131(6) Uani 1 1 d . . .
H1A H 0.0600 0.9581 0.8288 0.016 Uiso 1 1 calc R . .
H1B H 0.1191 1.0859 0.8711 0.016 Uiso 1 1 calc R . .
C1 C -0.1561(5) 1.0663(5) 0.9233(3) 0.0160(8) Uani 1 1 d . . .
H1C H -0.2267 0.9772 0.9351 0.019 Uiso 1 1 calc R . .
H1D H -0.2213 1.1556 0.8669 0.019 Uiso 1 1 calc R . .
C2 C 0.1672(6) 0.8684(5) 0.9745(3) 0.0178(8) Uani 1 1 d . . .
H2A H 0.3066 0.8330 0.9507 0.021 Uiso 1 1 calc R . .
H2B H 0.1090 0.7717 0.9882 0.021 Uiso 1 1 calc R . .
N2 N 0.1661(4) 1.3244(4) 0.2995(3) 0.0171(7) Uani 1 1 d . . .
H2C H 0.1100 1.2527 0.3486 0.021 Uiso 1 1 calc R . .
H2D H 0.0718 1.3854 0.2530 0.021 Uiso 1 1 calc R . .
N3 N 0.5730(4) 1.2500(4) 0.3630(2) 0.0177(7) Uani 1 1 d . . .
H3A H 0.6203 1.3239 0.3111 0.021 Uiso 1 1 calc R . .
H3B H 0.6737 1.1925 0.4064 0.021 Uiso 1 1 calc R . .
C3 C 0.3346(5) 1.2274(5) 0.2398(3) 0.0175(8) Uani 1 1 d . . .
H3C H 0.3848 1.3033 0.1810 0.021 Uiso 1 1 calc R . .
H3D H 0.2866 1.1489 0.2091 0.021 Uiso 1 1 calc R . .
C4 C 0.5015(5) 1.1331(5) 0.3134(3) 0.0179(8) Uani 1 1 d . . .
H4A H 0.4539 1.0517 0.3694 0.022 Uiso 1 1 calc R . .
H4B H 0.6114 1.0731 0.2727 0.022 Uiso 1 1 calc R . .
C5 C 0.4061(6) 1.3410(5) 0.4264(3) 0.0220(9) Uani 1 1 d . . .
H5A H 0.4542 1.4175 0.4588 0.026 Uiso 1 1 calc R . .
H5B H 0.3592 1.2613 0.4841 0.026 Uiso 1 1 calc R . .
C6 C 0.2337(6) 1.4386(5) 0.3554(3) 0.0225(9) Uani 1 1 d . . .
H6A H 0.1229 1.4912 0.3992 0.027 Uiso 1 1 calc R . .
H6B H 0.2763 1.5263 0.3024 0.027 Uiso 1 1 calc R . .
H1 H 0.476(4) 0.315(5) 0.692(4) 0.028(12) Uiso 1 1 d D . .
H2 H 0.283(9) 0.341(9) 0.680(6) 0.09(3) Uiso 1 1 d D . .

loop_
_atom_site_aniso_label
_atom_site_aniso_U_11
_atom_site_aniso_U_22
_atom_site_aniso_U_33
_atom_site_aniso_U_23
_atom_site_aniso_U_13
_atom_site_aniso_U_12
V1 0.0124(3) 0.0121(3) 0.0115(3) 0.0014(2) -0.0044(2) 0.0001(2)
V2 0.0233(3) 0.0096(3) 0.0090(3) -0.0005(2) -0.0046(2) 0.0018(2)
F1 0.0209(11) 0.0109(10) 0.0261(12) 0.0029(9) -0.0040(9) -0.0009(8)
F2 0.0225(11) 0.0123(10) 0.0158(11) 0.0007(9) -0.0040(9) 0.0026(8)
F3 0.0155(11) 0.0216(12) 0.0223(11) -0.0016(9) -0.0071(9) -0.0041(9)
F4 0.0126(10) 0.0258(12) 0.0168(11) -0.0028(9) -0.0039(8) -0.0026(8)
F5 0.0147(10) 0.0114(10) 0.0096(10) 0.0013(8) -0.0036(8) -0.0002(8)
F6 0.0177(10) 0.0118(10) 0.0143(10) 0.0015(8) -0.0049(8) -0.0009(8)
F7 0.0109(10) 0.0147(10) 0.0103(9) -0.0019(8) -0.0001(7) -0.0013(8)
F8 0.0171(11) 0.0231(12) 0.0223(12) -0.0078(10) -0.0008(9) -0.0008(9)
O1 0.0228(14) 0.0271(15) 0.0135(13) 0.0000(11) -0.0056(11) -0.0027(11)
O2 0.0144(13) 0.0151(13) 0.0165(13) -0.0055(11) -0.0017(10) 0.0008(10)
O3 0.0134(12) 0.0090(12) 0.0117(12) -0.0029(10) -0.0029(9) -0.0018(9)
N1 0.0147(15) 0.0153(15) 0.0092(14) -0.0010(12) -0.0009(11) -0.0046(12)
C1 0.0119(17) 0.023(2) 0.0122(17) -0.0035(15) -0.0026(13) -0.0008(14)
C2 0.0183(19) 0.020(2) 0.0121(18) -0.0045(15) -0.0033(14) 0.0035(15)
N2 0.0095(15) 0.0194(16) 0.0187(16) 0.0035(13) -0.0056(12) -0.0009(12)
N3 0.0108(15) 0.0293(18) 0.0128(15) -0.0003(13) -0.0043(12) -0.0064(13)
C3 0.0190(19) 0.022(2) 0.0146(18) -0.0088(16) -0.0003(14) -0.0066(15)
C4 0.0140(18) 0.0165(19) 0.0208(19) -0.0022(16) 0.0017(15) -0.0014(14)
C5 0.020(2) 0.033(2) 0.019(2) -0.0147(18) 0.0024(15) -0.0101(17)
C6 0.022(2) 0.0134(19) 0.032(2) -0.0072(17) 0.0040(17) -0.0036(15)

loop_
_atom_type_symbol
_atom_type_description
_atom_type_scat_dispersion_real
_atom_type_scat_dispersion_imag
_atom_type_scat_source
V V 0.3005 0.5294 'International Tables Vol C Tables 4.2.6.8 and 6.1.1.4'
O O 0.0106 0.0060 'International Tables Vol C Tables 4.2.6.8 and 6.1.1.4'
F F 0.0171 0.0103 'International Tables Vol C Tables 4.2.6.8 and 6.1.1.4'
C C 0.0033 0.0016 'International Tables Vol C Tables 4.2.6.8 and 6.1.1.4'
N N 0.0061 0.0033 'International Tables Vol C Tables 4.2.6.8 and 6.1.1.4'
H H 0.0000 0.0000 'International Tables Vol C Tables 4.2.6.8 and 6.1.1.4'

loop_
_geom_angle_atom_site_label_1
_geom_angle_atom_site_label_2
_geom_angle_atom_site_label_3
_geom_angle
_geom_angle_site_symmetry_1
_geom_angle_site_symmetry_3
_geom_angle_publ_flag
O1 V1 F3 100.67(13) . . ?
O1 V1 F1 98.12(13) . . ?
F3 V1 F1 91.01(10) . . ?
O1 V1 F2 98.89(12) . . ?
F3 V1 F2 89.28(10) . . ?
F1 V1 F2 162.63(10) . . ?
O1 V1 F4 98.24(12) . . ?
F3 V1 F4 161.07(10) . . ?
F1 V1 F4 87.26(10) . . ?
F2 V1 F4 86.86(10) . . ?
O1 V1 O2 177.99(12) . . ?
F3 V1 O2 81.34(10) . . ?
F1 V1 O2 81.99(10) . . ?
F2 V1 O2 80.89(9) . . ?
F4 V1 O2 79.75(10) . . ?
O3 V2 F8 105.34(11) . . ?
O3 V2 F6 97.63(10) . . ?
F8 V2 F6 93.19(10) . . ?
O3 V2 F5 93.80(10) . . ?
F8 V2 F5 89.86(10) . . ?
F6 V2 F5 166.93(9) . . ?
O3 V2 F7 94.18(10) . . ?
F8 V2 F7 160.36(9) . . ?
F6 V2 F7 86.25(9) . . ?
F5 V2 F7 86.62(8) . . ?
O3 V2 F7 166.36(10) . 2_576 ?
F8 V2 F7 88.21(9) . 2_576 ?
F6 V2 F7 82.86(9) . 2_576 ?
F5 V2 F7 84.54(8) . 2_576 ?
F7 V2 F7 72.23(9) . 2_576 ?
V2 F7 V2 107.77(9) . 2_576 ?
V1 O2 H1 117(3) . . ?
V1 O2 H2 111(5) . . ?
H1 O2 H2 102(6) . . ?
C2 N1 C1 111.6(3) . . ?
C2 N1 H1A 109.3 . . ?
C1 N1 H1A 109.3 . . ?
C2 N1 H1B 109.3 . . ?
C1 N1 H1B 109.3 . . ?
H1A N1 H1B 108.0 . . ?
N1 C1 C2 110.9(3) . 2_577 ?
N1 C1 H1C 109.5 . . ?
C2 C1 H1C 109.5 2_577 . ?
N1 C1 H1D 109.5 . . ?
C2 C1 H1D 109.5 2_577 . ?
H1C C1 H1D 108.1 . . ?
N1 C2 C1 110.5(3) . 2_577 ?
N1 C2 H2A 109.6 . . ?
C1 C2 H2A 109.6 2_577 . ?
N1 C2 H2B 109.6 . . ?
C1 C2 H2B 109.6 2_577 . ?
H2A C2 H2B 108.1 . . ?
C3 N2 C6 112.1(3) . . ?
C3 N2 H2C 109.2 . . ?
C6 N2 H2C 109.2 . . ?
C3 N2 H2D 109.2 . . ?
C6 N2 H2D 109.2 . . ?
H2C N2 H2D 107.9 . . ?
C4 N3 C5 109.9(3) . . ?
C4 N3 H3A 109.7 . . ?
C5 N3 H3A 109.7 . . ?
C4 N3 H3B 109.7 . . ?
C5 N3 H3B 109.7 . . ?
H3A N3 H3B 108.2 . . ?
N2 C3 C4 110.8(3) . . ?
N2 C3 H3C 109.5 . . ?
C4 C3 H3C 109.5 . . ?
N2 C3 H3D 109.5 . . ?
C4 C3 H3D 109.5 . . ?
H3C C3 H3D 108.1 . . ?
N3 C4 C3 110.3(3) . . ?
N3 C4 H4A 109.6 . . ?
C3 C4 H4A 109.6 . . ?
N3 C4 H4B 109.6 . . ?
C3 C4 H4B 109.6 . . ?
H4A C4 H4B 108.1 . . ?
N3 C5 C6 110.9(3) . . ?
N3 C5 H5A 109.5 . . ?
C6 C5 H5A 109.5 . . ?
N3 C5 H5B 109.5 . . ?
C6 C5 H5B 109.5 . . ?
H5A C5 H5B 108.0 . . ?
N2 C6 C5 110.2(3) . . ?
N2 C6 H6A 109.6 . . ?
C5 C6 H6A 109.6 . . ?
N2 C6 H6B 109.6 . . ?
C5 C6 H6B 109.6 . . ?
H6A C6 H6B 108.1 . . ?

loop_
_geom_bond_atom_site_label_1
_geom_bond_atom_site_label_2
_geom_bond_distance
_geom_bond_site_symmetry_2
_geom_bond_publ_flag
V1 O1 1.578(3) . ?
V1 F3 1.795(2) . ?
V1 F1 1.836(2) . ?
V1 F2 1.837(2) . ?
V1 F4 1.843(2) . ?
V1 O2 2.274(3) . ?
V2 O3 1.672(2) . ?
V2 F8 1.806(2) . ?
V2 F6 1.886(2) . ?
V2 F5 1.933(2) . ?
V2 F7 2.052(2) . ?
V2 F7 2.160(2) 2_576 ?
F7 V2 2.160(2) 2_576 ?
O2 H1 0.84(4) . ?
O2 H2 0.85(7) . ?
N1 C2 1.493(4) . ?
N1 C1 1.495(4) . ?
N1 H1A 0.9000 . ?
N1 H1B 0.9000 . ?
C1 C2 1.503(5) 2_577 ?
C1 H1C 0.9700 . ?
C1 H1D 0.9700 . ?
C2 C1 1.503(5) 2_577 ?
C2 H2A 0.9700 . ?
C2 H2B 0.9700 . ?
N2 C3 1.487(5) . ?
N2 C6 1.492(5) . ?
N2 H2C 0.9000 . ?
N2 H2D 0.9000 . ?
N3 C4 1.475(5) . ?
N3 C5 1.484(5) . ?
N3 H3A 0.9000 . ?
N3 H3B 0.9000 . ?
C3 C4 1.502(5) . ?
C3 H3C 0.9700 . ?
C3 H3D 0.9700 . ?
C4 H4A 0.9700 . ?
C4 H4B 0.9700 . ?
C5 C6 1.516(5) . ?
C5 H5A 0.9700 . ?
C5 H5B 0.9700 . ?
C6 H6A 0.9700 . ?
C6 H6B 0.9700 . ?

loop_
_geom_hbond_atom_site_label_D
_geom_hbond_atom_site_label_H
_geom_hbond_atom_site_label_A
_geom_hbond_distance_DH
_geom_hbond_distance_HA
_geom_hbond_distance_DA
_geom_hbond_angle_DHA
_geom_hbond_site_symmetry_A
N1 H1A F5 0.90 1.81 2.690(4) 165.9 .
N2 H2C F6 0.90 2.12 2.792(4) 130.9 .
N1 H1B F1 0.90 2.08 2.855(4) 143.5 1_565
N2 H2C F5 0.90 2.16 2.754(4) 122.6 2_576
N2 H2D F4 0.90 2.14 2.925(4) 144.5 2_576
N3 H3A F2 0.90 2.04 2.874(4) 153.0 2_676
N3 H3B F7 0.90 2.07 2.902(4) 153.6 2_676
N3 H3B F5 0.90 2.41 2.863(4) 111.3 2_676
O2 H1 F8 0.84(4) 1.82(2) 2.656(3) 177(5) 1_645
O2 H2 O3 0.85(7) 1.91(7) 2.757(4) 171(7) 1_545
